data_7108869
loop_
_publ_author_name
'Gui-lei Liu'
'Yong-jie Qin'
'Lei Jing'
'Gui-yuan Wei'
'Hui Li'

_publ_section_title
;
 Two novel MOF-74 analogs exhibiting unique luminescent selectivity
;
_journal_issue 17
_journal_name_full 'Chemical communications (Cambridge, England)'
_journal_page_first 1699
_journal_page_last 1701
_journal_paper_doi 10.1039/c2cc37140e
_journal_volume 49
_journal_year 2013
_chemical_formula_sum 'C138 H116 N6 O46 Zn6'
_chemical_formula_weight 2986.59
_chemical_name_systematic
;
?
;
_space_group_IT_number 148
_symmetry_cell_setting rhombohedral
_symmetry_space_group_name_Hall '-R 3'
_symmetry_space_group_name_H-M 'R -3 :H'
_atom_sites_solution_hydrogens geom
_atom_sites_solution_primary direct
_atom_sites_solution_secondary difmap
_audit_creation_method SHELXL-97
_cell_angle_alpha 90.00
_cell_angle_beta 90.00
_cell_angle_gamma 120.00
_cell_formula_units_Z 3
_cell_length_a 31.864(5)
_cell_length_b 31.864(5)
_cell_length_c 12.846(3)
_cell_measurement_reflns_used 10855
_cell_measurement_temperature 153(2)
_cell_measurement_theta_max 27.4989
_cell_measurement_theta_min 3.0984
_cell_volume 11295(4)
_computing_cell_refinement 'Bruker XSCANS'
_computing_data_collection 'Bruker XSCANS'
_computing_data_reduction 'Bruker SHELXTL'
_computing_molecular_graphics 'Bruker SHELXTL'
_computing_publication_material 'Bruker SHELXTL'
_computing_structure_refinement 'SHELXL-97 (Sheldrick, 1997)'
_computing_structure_solution 'SHELXS-97 (Sheldrick, 1990)'
_diffrn_ambient_temperature 153(2)
_diffrn_detector_area_resol_mean 28.5714
_diffrn_measured_fraction_theta_full 0.990
_diffrn_measured_fraction_theta_max 0.990
_diffrn_measurement_device_type 'Bruker P4'
_diffrn_measurement_method '\w scans'
_diffrn_radiation_monochromator graphite
_diffrn_radiation_source 'fine-focus sealed tube'
_diffrn_radiation_type MoK\a
_diffrn_radiation_wavelength 0.71073
_diffrn_reflns_av_R_equivalents 0.0480
_diffrn_reflns_av_sigmaI/netI 0.0334
_diffrn_reflns_limit_h_max 37
_diffrn_reflns_limit_h_min -37
_diffrn_reflns_limit_k_max 37
_diffrn_reflns_limit_k_min -37
_diffrn_reflns_limit_l_max 15
_diffrn_reflns_limit_l_min -14
_diffrn_reflns_number 25222
_diffrn_reflns_theta_full 25.01
_diffrn_reflns_theta_max 25.01
_diffrn_reflns_theta_min 3.10
_exptl_absorpt_coefficient_mu 1.021
_exptl_absorpt_correction_T_max 0.9366
_exptl_absorpt_correction_T_min 0.7859
_exptl_absorpt_correction_type none
_exptl_crystal_colour Colorless
_exptl_crystal_density_diffrn 1.317
_exptl_crystal_density_method 'not measured'
_exptl_crystal_description Prism
_exptl_crystal_F_000 4602
_exptl_crystal_size_max 0.25
_exptl_crystal_size_mid 0.07
_exptl_crystal_size_min 0.07
_refine_diff_density_max 1.081
_refine_diff_density_min -0.486
_refine_diff_density_rms 0.112
_refine_ls_extinction_method none
_refine_ls_goodness_of_fit_ref 1.060
_refine_ls_hydrogen_treatment constr
_refine_ls_matrix_type full
_refine_ls_number_parameters 320
_refine_ls_number_reflns 4386
_refine_ls_number_restraints 6
_refine_ls_restrained_S_all 1.064
_refine_ls_R_factor_all 0.0740
_refine_ls_R_factor_gt 0.0659
_refine_ls_shift/su_max 0.001
_refine_ls_shift/su_mean 0.000
_refine_ls_structure_factor_coef Fsqd
_refine_ls_weighting_details 'calc w=1/[\s^2^(Fo^2^)+(0.1040P)^2^+79.5416P] where P=(Fo^2^+2Fc^2^)/3'
_refine_ls_weighting_scheme calc
_refine_ls_wR_factor_gt 0.1740
_refine_ls_wR_factor_ref 0.1809
_reflns_number_gt 3934
_reflns_number_total 4386
_reflns_threshold_expression >2sigma(I)
_cod_data_source_file c2cc37140e.txt
_cod_data_source_block lgl101
_cod_depositor_comments
;
The following automatic conversions were performed:

'_symmetry_cell_setting' value 'Rhombohedral' changed to
'rhombohedral' according to
/usr/data/users/saulius/automatic-downloads/retrospective/RSC/lib/dictionaries/cif_core.dic
dictionary named 'cif_core.dic' version 2.4.2 from 2011-04-26.

Automatic conversion script
Id: cif_fix_values 2281 2013-09-26 08:29:07Z andrius 
;
_cod_original_cell_volume 11295(3)
_cod_original_sg_symbol_H-M R-3
_cod_database_code 7108869

loop_
_symmetry_equiv_pos_as_xyz
'x, y, z'
'-y, x-y, z'
'-x+y, -x, z'
'x+2/3, y+1/3, z+1/3'
'-y+2/3, x-y+1/3, z+1/3'
'-x+y+2/3, -x+1/3, z+1/3'
'x+1/3, y+2/3, z+2/3'
'-y+1/3, x-y+2/3, z+2/3'
'-x+y+1/3, -x+2/3, z+2/3'
'-x, -y, -z'
'y, -x+y, -z'
'x-y, x, -z'
'-x+2/3, -y+1/3, -z+1/3'
'y+2/3, -x+y+1/3, -z+1/3'
'x-y+2/3, x+1/3, -z+1/3'
'-x+1/3, -y+2/3, -z+2/3'
'y+1/3, -x+y+2/3, -z+2/3'
'x-y+1/3, x+2/3, -z+2/3'

loop_
_atom_site_label
_atom_site_type_symbol
_atom_site_fract_x
_atom_site_fract_y
_atom_site_fract_z
_atom_site_U_iso_or_equiv
_atom_site_adp_type
_atom_site_occupancy
_atom_site_symmetry_multiplicity
_atom_site_calc_flag
_atom_site_refinement_flags
_atom_site_disorder_assembly
_atom_site_disorder_group
O8 O 0.0466(4) 0.9441(3) 0.3863(9) 0.075(3) Uani 0.50 1 d P . .
H8A H 0.0434 0.9639 0.4256 0.090 Uiso 0.50 1 d PR . .
H8B H 0.0690 0.9597 0.3421 0.090 Uiso 0.50 1 d PR . .
C1 C 0.03920(15) 0.39411(16) 0.7008(3) 0.0244(9) Uani 1 1 d . . .
C2 C 0.05803(16) 0.44679(16) 0.6893(3) 0.0259(9) Uani 1 1 d . . .
H2 H 0.0568 0.4593 0.6247 0.031 Uiso 1 1 calc R . .
C3 C 0.07663(16) 0.47641(16) 0.7703(4) 0.0278(10) Uani 1 1 d . . .
H3 H 0.0782 0.4618 0.8317 0.033 Uiso 1 1 calc R . .
C4 C 0.09494(17) 0.52847(17) 0.7777(4) 0.0310(10) Uani 1 1 d . . .
C5 C 0.09291(17) 0.55734(17) 0.6988(4) 0.0313(10) Uani 1 1 d . . .
C6 C 0.1078(2) 0.60591(19) 0.7166(5) 0.0447(13) Uani 1 1 d . . .
H6 H 0.1059 0.6247 0.6633 0.054 Uiso 1 1 calc R . .
C7 C 0.1254(2) 0.6263(2) 0.8130(5) 0.0530(15) Uani 1 1 d . . .
H7 H 0.1346 0.6586 0.8247 0.064 Uiso 1 1 calc R . .
C8 C 0.1293(2) 0.5995(2) 0.8915(5) 0.0533(16) Uani 1 1 d . . .
H8 H 0.1419 0.6135 0.9558 0.064 Uiso 1 1 calc R . .
C9 C 0.1144(2) 0.5511(2) 0.8738(4) 0.0423(12) Uani 1 1 d . . .
H9 H 0.1173 0.5330 0.9272 0.051 Uiso 1 1 calc R . .
C10 C 0.09624(17) 0.30752(17) 0.7498(3) 0.0293(10) Uani 1 1 d . . .
C11 C 0.13022(17) 0.29237(18) 0.7091(4) 0.0298(10) Uani 1 1 d . . .
H11 H 0.1633 0.3138 0.7155 0.036 Uiso 1 1 calc R . .
C12 C 0.11590(18) 0.24987(18) 0.6643(4) 0.0328(11) Uani 1 1 d . . .
H12 H 0.0828 0.2289 0.6570 0.039 Uiso 1 1 calc R . .
C13 C 0.14864(18) 0.23357(18) 0.6255(4) 0.0329(11) Uani 1 1 d . . .
C14 C 0.13235(19) 0.19592(19) 0.5519(5) 0.0411(12) Uani 1 1 d . . .
C15 C 0.1633(2) 0.1802(2) 0.5161(4) 0.0433(13) Uani 1 1 d . . .
H15 H 0.1522 0.1555 0.4671 0.052 Uiso 1 1 calc R . .
C16 C 0.21010(19) 0.2010(2) 0.5524(4) 0.0396(12) Uani 1 1 d . . .
H16 H 0.2303 0.1898 0.5288 0.048 Uiso 1 1 calc R . .
C17 C 0.22716(18) 0.23834(19) 0.6236(4) 0.0380(12) Uani 1 1 d . . .
H17 H 0.2591 0.2528 0.6465 0.046 Uiso 1 1 calc R . .
C18 C 0.19672(18) 0.25431(18) 0.6611(4) 0.0335(11) Uani 1 1 d . . .
H18 H 0.2082 0.2790 0.7104 0.040 Uiso 1 1 calc R . .
C19 C -0.08917(17) 0.24000(18) 0.8146(4) 0.0319(11) Uani 1 1 d . . .
H19 H -0.0847 0.2508 0.8832 0.038 Uiso 1 1 calc R . .
C20 C -0.13422(17) 0.20356(17) 0.7857(4) 0.0313(10) Uani 1 1 d . . .
H20 H -0.1592 0.1901 0.8342 0.038 Uiso 1 1 calc R . .
C21 C -0.14237(16) 0.18689(16) 0.6837(3) 0.0260(9) Uani 1 1 d . . .
C22 C -0.10332(17) 0.20909(17) 0.6158(3) 0.0304(10) Uani 1 1 d . . .
H22 H -0.1071 0.1996 0.5465 0.036 Uiso 1 1 calc R . .
C23 C -0.05908(17) 0.24523(17) 0.6512(4) 0.0308(10) Uani 1 1 d . . .
H23 H -0.0334 0.2595 0.6045 0.037 Uiso 1 1 calc R . .
N1 N -0.05149(13) 0.26077(13) 0.7502(3) 0.0251(8) Uani 1 1 d . . .
O1 O 0.03296(11) 0.37666(11) 0.7913(2) 0.0262(7) Uani 1 1 d . . .
O2 O 0.00441(11) 0.30370(11) 0.9547(2) 0.0268(7) Uani 1 1 d . . .
O3 O 0.05091(11) 0.27842(12) 0.7433(3) 0.0321(7) Uani 1 1 d . . .
O4 O 0.11308(12) 0.34880(13) 0.7879(3) 0.0376(8) Uani 1 1 d . . .
O5 O 0.07549(14) 0.53728(13) 0.6048(3) 0.0393(8) Uani 1 1 d . . .
H5 H 0.0642 0.5523 0.5754 0.059 Uiso 1 1 calc R . .
O6 O 0.08641(15) 0.17654(18) 0.5183(4) 0.0700(15) Uani 1 1 d . . .
H6A H 0.0802 0.1541 0.4784 0.105 Uiso 1 1 calc R . .
O7 O 0.0000 0.0000 1.0000 0.0361(19) Uani 1 6 d S . .
H7A H 0.0000 0.0000 1.0660 0.043 Uiso 0.50 3 d SPR . .
H7B H 0.0175 0.0283 0.9750 0.043 Uiso 0.17 1 d PR . .
O9 O 0.0614(4) 0.1329(3) 0.7806(10) 0.067(3) Uani 0.42 1 d PU A 1
O9' O 0.0675(5) 0.1102(5) 0.9281(13) 0.078(4) Uani 0.36 1 d P B 1
O9" O 0.1155(8) 0.1358(11) 0.8183(16) 0.079(8) Uani 0.22 1 d P A 1
Zn1 Zn 0.016727(17) 0.309266(17) 0.80286(4) 0.0229(2) Uani 1 1 d . . .

loop_
_atom_site_aniso_label
_atom_site_aniso_U_11
_atom_site_aniso_U_22
_atom_site_aniso_U_33
_atom_site_aniso_U_23
_atom_site_aniso_U_13
_atom_site_aniso_U_12
O8 0.071(6) 0.051(5) 0.107(8) 0.013(5) -0.045(6) 0.033(5)
C1 0.019(2) 0.027(2) 0.030(2) -0.0025(19) -0.0008(17) 0.0132(18)
C2 0.031(2) 0.026(2) 0.023(2) 0.0021(18) 0.0008(18) 0.016(2)
C3 0.028(2) 0.028(2) 0.029(2) -0.0003(19) 0.0007(19) 0.016(2)
C4 0.031(2) 0.029(2) 0.035(2) -0.005(2) 0.001(2) 0.016(2)
C5 0.029(2) 0.029(2) 0.038(3) -0.002(2) 0.003(2) 0.017(2)
C6 0.040(3) 0.027(3) 0.067(4) 0.001(2) 0.004(3) 0.017(2)
C7 0.047(3) 0.033(3) 0.080(4) -0.016(3) -0.004(3) 0.021(3)
C8 0.052(4) 0.045(3) 0.059(4) -0.026(3) -0.007(3) 0.021(3)
C9 0.044(3) 0.041(3) 0.040(3) -0.010(2) -0.003(2) 0.019(3)
C10 0.032(3) 0.035(3) 0.024(2) 0.001(2) -0.0005(19) 0.020(2)
C11 0.025(2) 0.038(3) 0.030(2) 0.001(2) -0.0009(19) 0.019(2)
C12 0.028(2) 0.038(3) 0.036(3) 0.001(2) 0.001(2) 0.019(2)
C13 0.032(2) 0.037(3) 0.036(3) 0.000(2) -0.001(2) 0.022(2)
C14 0.034(3) 0.040(3) 0.053(3) -0.012(2) -0.007(2) 0.021(2)
C15 0.050(3) 0.042(3) 0.048(3) -0.016(2) -0.009(3) 0.030(3)
C16 0.034(3) 0.044(3) 0.048(3) -0.004(2) 0.002(2) 0.025(2)
C17 0.029(3) 0.041(3) 0.046(3) -0.004(2) -0.001(2) 0.020(2)
C18 0.035(3) 0.034(3) 0.033(3) -0.002(2) -0.001(2) 0.019(2)
C19 0.031(2) 0.037(3) 0.025(2) -0.008(2) -0.0012(19) 0.015(2)
C20 0.023(2) 0.032(2) 0.029(2) -0.0067(19) 0.0034(19) 0.007(2)
C21 0.026(2) 0.024(2) 0.028(2) -0.0016(18) -0.0021(18) 0.012(2)
C22 0.028(2) 0.032(2) 0.022(2) -0.0024(19) 0.0008(18) 0.008(2)
C23 0.026(2) 0.032(3) 0.027(2) 0.0018(19) 0.0024(19) 0.010(2)
N1 0.0233(19) 0.0251(19) 0.0264(19) 0.0011(15) 0.0004(15) 0.0117(16)
O1 0.0312(17) 0.0263(16) 0.0213(16) 0.0022(12) 0.0013(12) 0.0145(14)
O2 0.0258(16) 0.0314(17) 0.0254(16) 0.0016(13) 0.0000(13) 0.0160(14)
O3 0.0282(17) 0.0326(17) 0.0385(18) 0.0008(14) 0.0016(14) 0.0175(15)
O4 0.0345(19) 0.045(2) 0.041(2) -0.0084(16) -0.0028(15) 0.0252(17)
O5 0.050(2) 0.0341(19) 0.041(2) -0.0001(16) -0.0025(17) 0.0266(17)
O6 0.039(2) 0.072(3) 0.108(4) -0.052(3) -0.028(2) 0.034(2)
O7 0.028(3) 0.028(3) 0.053(5) 0.000 0.000 0.0138(13)
O9 0.058(5) 0.038(5) 0.112(7) 0.013(5) -0.035(5) 0.028(4)
O9' 0.069(9) 0.060(8) 0.098(11) -0.001(8) 0.000(8) 0.026(7)
O9" 0.066(14) 0.16(2) 0.052(12) -0.014(13) -0.009(10) 0.084(16)
Zn1 0.0224(3) 0.0221(3) 0.0244(3) -0.00125(19) -0.00083(19) 0.0113(2)

loop_
_atom_type_symbol
_atom_type_description
_atom_type_scat_dispersion_real
_atom_type_scat_dispersion_imag
_atom_type_scat_source
C C 0.0033 0.0016 'International Tables Vol C Tables 4.2.6.8 and 6.1.1.4'
H H 0.0000 0.0000 'International Tables Vol C Tables 4.2.6.8 and 6.1.1.4'
N N 0.0061 0.0033 'International Tables Vol C Tables 4.2.6.8 and 6.1.1.4'
O O 0.0106 0.0060 'International Tables Vol C Tables 4.2.6.8 and 6.1.1.4'
Zn Zn 0.2839 1.4301 'International Tables Vol C Tables 4.2.6.8 and 6.1.1.4'

loop_
_geom_angle_atom_site_label_1
_geom_angle_atom_site_label_2
_geom_angle_atom_site_label_3
_geom_angle
_geom_angle_site_symmetry_1
_geom_angle_site_symmetry_3
O1 C1 O2 121.0(4) . 8_554
O1 C1 C2 118.5(4) . .
O2 C1 C2 120.5(4) 8_554 .
C3 C2 C1 120.7(4) . .
C2 C3 C4 129.8(4) . .
C5 C4 C9 117.1(4) . .
C5 C4 C3 125.4(4) . .
C9 C4 C3 117.5(4) . .
O5 C5 C6 120.3(5) . .
O5 C5 C4 118.9(4) . .
C6 C5 C4 120.8(5) . .
C7 C6 C5 120.3(5) . .
C8 C7 C6 120.5(5) . .
C7 C8 C9 119.2(6) . .
C8 C9 C4 122.1(6) . .
O4 C10 O3 121.9(4) . .
O4 C10 C11 118.9(4) . .
O3 C10 C11 119.2(4) . .
C12 C11 C10 123.5(4) . .
C11 C12 C13 124.6(5) . .
C18 C13 C14 118.0(4) . .
C18 C13 C12 121.5(4) . .
C14 C13 C12 120.4(4) . .
O6 C14 C15 122.3(5) . .
O6 C14 C13 117.4(4) . .
C15 C14 C13 120.3(5) . .
C16 C15 C14 120.6(5) . .
C15 C16 C17 120.3(5) . .
C16 C17 C18 120.0(5) . .
C17 C18 C13 120.7(5) . .
N1 C19 C20 123.7(4) . .
C19 C20 C21 119.8(4) . .
C22 C21 C20 116.7(4) . .
C22 C21 C21 122.1(5) . 13_456
C20 C21 C21 121.3(5) . 13_456
C23 C22 C21 120.1(4) . .
N1 C23 C22 122.7(4) . .
C19 N1 C23 117.0(4) . .
C19 N1 Zn1 121.5(3) . .
C23 N1 Zn1 121.2(3) . .
C1 O1 Zn1 117.0(3) . .
C1 O2 Zn1 136.6(3) 6_455 .
C10 O3 Zn1 108.9(3) . .
O1 Zn1 O3 128.19(13) . .
O1 Zn1 O2 96.06(13) . .
O3 Zn1 O2 118.47(13) . .
O1 Zn1 N1 113.74(14) . .
O3 Zn1 N1 98.01(14) . .
O2 Zn1 N1 99.74(14) . .

loop_
_geom_bond_atom_site_label_1
_geom_bond_atom_site_label_2
_geom_bond_distance
_geom_bond_site_symmetry_2
C1 O1 1.260(5) .
C1 O2 1.265(5) 8_554
C1 C2 1.481(6) .
C2 C3 1.329(6) .
C3 C4 1.461(6) .
C4 C5 1.392(7) .
C4 C9 1.407(7) .
C5 O5 1.349(6) .
C5 C6 1.392(7) .
C6 C7 1.380(9) .
C7 C8 1.369(9) .
C8 C9 1.386(8) .
C10 O4 1.246(6) .
C10 O3 1.271(6) .
C10 C11 1.483(6) .
C11 C12 1.325(7) .
C12 C13 1.466(7) .
C13 C18 1.408(7) .
C13 C14 1.406(7) .
C14 O6 1.344(6) .
C14 C15 1.387(7) .
C15 C16 1.377(8) .
C16 C17 1.379(7) .
C17 C18 1.388(7) .
C19 N1 1.330(6) .
C19 C20 1.371(7) .
C20 C21 1.388(6) .
C21 C22 1.389(6) .
C21 C21 1.502(9) 13_456
C22 C23 1.377(6) .
C23 N1 1.343(6) .
N1 Zn1 2.052(4) .
O1 Zn1 1.947(3) .
O2 C1 1.265(5) 6_455
O2 Zn1 1.980(3) .
O3 Zn1 1.952(3) .
O9 O9" 1.75(2) .
